data_1576462
loop_
_publ_author_name
'Radovi&#x107;, Aleksa'
'Healy, Maria C.'
'Datta, Arnadeep'
'Das, Deborshee'
'Cai, Likun'
'Diaz, Steven'
'Gogoi, Achyut Ranjan'
'Wolford, Nikki J.'
'Carpenter, Stephanie H.'
'Brenessel, William W.'
'McCamant, David'
'Gutierrez, Osvaldo'
'Neidig, Michael L.'

_publ_section_title
;
 Iron tris-mesityl: a homoleptic iron(ii) ferrate species for directed C-H
 activation.
;
_journal_issue 14
_journal_name_full 'Chemical science'
_journal_page_first 7002
_journal_page_last 7009
_journal_paper_doi 10.1039/d5sc08832a
_journal_volume 17
_journal_year 2026
_chemical_formula_moiety 'C33 H24 Fe1 N3'
_chemical_formula_sum 'C33 H24 Fe N3'
_chemical_formula_weight 518.40
_space_group_crystal_system trigonal
_space_group_IT_number 165
_space_group_name_Hall '-P 3 2"c'
_space_group_name_H-M_alt 'P -3 c 1'
_atom_sites_solution_hydrogens mixed
_atom_sites_solution_primary dual
_atom_sites_solution_secondary difmap
_audit_creation_date 2021-11-01
_audit_creation_method
;
Olex2 1.3-ac4
(compiled 2020.11.27 svn.r5f609507 for Rigaku Oxford Diffraction, GUI svn.r6214)
;
_audit_update_record
;
2024-07-30 deposited with the CCDC.	2026-02-04 downloaded from the CCDC.
;
_cell_angle_alpha 90
_cell_angle_beta 90
_cell_angle_gamma 120
_cell_formula_units_Z 6
_cell_length_a 16.5115(2)
_cell_length_b 16.5115(2)
_cell_length_c 15.46360(10)
_cell_measurement_reflns_used 14776
_cell_measurement_temperature 100.01(10)
_cell_measurement_theta_max 78.5220
_cell_measurement_theta_min 3.0950
_cell_volume 3651.02(7)
_computing_cell_refinement 'CrysAlisPro 1.171.41.116a (Rigaku OD, 2021)'
_computing_data_collection 'CrysAlisPro 1.171.41.116a (Rigaku OD, 2021)'
_computing_data_reduction 'CrysAlisPro 1.171.41.116a (Rigaku OD, 2021)'
_computing_molecular_graphics 'Olex2 1.3-ac4 (Dolomanov et al., 2009)'
_computing_publication_material 'Olex2 1.3-ac4 (Dolomanov et al., 2009)'
_computing_structure_refinement 'SHELXL 2018/3 (Sheldrick, 2015b)'
_computing_structure_solution 'SHELXT 2018/2 (Sheldrick, 2015a)'
_diffrn_ambient_environment N~2~
_diffrn_ambient_temperature 100.01(10)
_diffrn_detector 'Hybrid Pixel Array Detector'
_diffrn_detector_area_resol_mean 10.0000
_diffrn_detector_type HyPix
_diffrn_measured_fraction_theta_full 0.998
_diffrn_measured_fraction_theta_max 0.991
_diffrn_measurement_details
;
List of Runs (angles in degrees, time in seconds):

  # Type    Start    End  Width  t~exp~   \w     \q     \k     \f   Frames
#--------------------------------------------------------------------------
  1  \w    -84.00 -11.00   0.50    2.49    --  -47.02 123.00-144.00  146
  2  \w   -163.00 -72.00   0.50    9.97    --  -91.75-127.00  58.00  182
  3  \w     94.00 178.00   0.50    9.97    --  113.25 127.00 134.00  168
  4  \w     -3.00  28.00   0.50    2.49    --  -47.02  19.00 -60.00   62
  5  \w   -120.00 -73.00   0.50    2.49    --  -47.02-125.00 -90.00   94
  6  \w    -24.00  62.00   0.50    2.49    --   47.02 -57.00-180.00  172
  7  \w     42.00  80.00   0.50    9.97    --  113.25 -61.00-120.00   76
  8  \w     42.00 111.00   0.50    9.97    --  113.25-125.00 -90.00  138
  9  \w    101.00 178.00   0.50    9.97    --  113.25  30.00 120.00  154
 10  \w    100.00 172.00   0.50    9.97    --  113.25  15.00  60.00  144
 11  \w     42.00 111.00   0.50    9.97    --  113.25-125.00-150.00  138
 12  \w    100.00 172.00   0.50    9.97    --  113.25  15.00 -30.00  144
 13  \w     42.00 108.00   0.50    9.97    --  113.25-106.00  86.04  132
 14  \w     42.00  80.00   0.50    9.97    --  113.25 -61.00  60.00   76
 15  \w     24.00 120.00   0.50    2.49    --   47.02  77.00 -90.00  192
 16  \w     24.00 120.00   0.50    2.49    --   47.02  77.00  30.00  192
 17  \w     24.00 120.00   0.50    2.49    --   47.02  77.00 150.00  192
 18  \w   -163.00-138.00   0.50    9.97    --  -91.75 -63.00 -93.70   50
;
_diffrn_measurement_device 'four-circle diffractometer'
_diffrn_measurement_device_type 'XtaLAB Synergy, Dualflex, HyPix'
_diffrn_measurement_method '\w scans'
_diffrn_orient_matrix_type 'CrysAlisPro convention (1999,Acta A55,543-557)'
_diffrn_orient_matrix_UB_11 0.0456936000
_diffrn_orient_matrix_UB_12 -0.0612455000
_diffrn_orient_matrix_UB_13 0.0087047000
_diffrn_orient_matrix_UB_21 -0.0971877000
_diffrn_orient_matrix_UB_22 -0.0885702000
_diffrn_orient_matrix_UB_23 -0.0046085000
_diffrn_orient_matrix_UB_31 0.0084780000
_diffrn_orient_matrix_UB_32 -0.0013460000
_diffrn_orient_matrix_UB_33 -0.0991708000
_diffrn_radiation_monochromator mirror
_diffrn_radiation_probe x-ray
_diffrn_radiation_type 'Cu K\a'
_diffrn_radiation_wavelength 1.54184
_diffrn_reflns_av_R_equivalents 0.0414
_diffrn_reflns_av_unetI/netI 0.0176
_diffrn_reflns_Laue_measured_fraction_full 0.998
_diffrn_reflns_Laue_measured_fraction_max 0.991
_diffrn_reflns_limit_h_max 21
_diffrn_reflns_limit_h_min -21
_diffrn_reflns_limit_k_max 21
_diffrn_reflns_limit_k_min -20
_diffrn_reflns_limit_l_max 14
_diffrn_reflns_limit_l_min -19
_diffrn_reflns_number 29954
_diffrn_reflns_point_group_measured_fraction_full 0.998
_diffrn_reflns_point_group_measured_fraction_max 0.991
_diffrn_reflns_theta_full 74.504
_diffrn_reflns_theta_max 80.186
_diffrn_reflns_theta_min 3.090
_diffrn_source 'micro-focus sealed X-ray tube'
_diffrn_source_type 'PhotonJet (Cu) X-ray Source'
_exptl_absorpt_coefficient_mu 5.177
_exptl_absorpt_correction_T_max 1.00000
_exptl_absorpt_correction_T_min 0.59775
_exptl_absorpt_correction_type multi-scan
_exptl_absorpt_process_details
;
CrysAlisPro 1.171.41.116a (Rigaku Oxford Diffraction, 2021)
Empirical absorption correction using spherical harmonics,
implemented in SCALE3 ABSPACK scaling algorithm.
;
_exptl_crystal_colour red-violet
_exptl_crystal_colour_primary violet
_exptl_crystal_density_diffrn 1.415
_exptl_crystal_description needle
_exptl_crystal_F_000 1614
_exptl_crystal_size_max 0.309
_exptl_crystal_size_mid 0.051
_exptl_crystal_size_min 0.035
_refine_diff_density_max 2.123
_refine_diff_density_min -0.335
_refine_diff_density_rms 0.080
_refine_ls_extinction_method none
_refine_ls_goodness_of_fit_ref 1.093
_refine_ls_hydrogen_treatment constr
_refine_ls_matrix_type full
_refine_ls_number_parameters 170
_refine_ls_number_reflns 2644
_refine_ls_number_restraints 0
_refine_ls_restrained_S_all 1.093
_refine_ls_R_factor_all 0.0444
_refine_ls_R_factor_gt 0.0424
_refine_ls_shift/su_max 0.000
_refine_ls_shift/su_mean 0.000
_refine_ls_structure_factor_coef Fsqd
_refine_ls_weighting_details 'w=1/[\s^2^(Fo^2^)+(0.0837P)^2^+0.7963P] where P=(Fo^2^+2Fc^2^)/3'
_refine_ls_weighting_scheme calc
_refine_ls_wR_factor_gt 0.1145
_refine_ls_wR_factor_ref 0.1166
_reflns_Friedel_coverage 0.000
_reflns_number_gt 2494
_reflns_number_total 2644
_reflns_threshold_expression 'I > 2\s(I)'
_cod_data_source_file d5sc08832a2.cif
_cod_data_source_block neiar04
_cod_depositor_comments 'Adding full bibliography for 1576451--1576463.cif.'
_cod_original_cell_volume 3651.02(9)
_cod_database_code 1576462
_shelx_shelxl_version_number 2018/3
_shelx_space_group_comment
;
The symmetry employed for this shelxl refinement is uniquely defined
by the following loop, which should always be used as a source of
symmetry information in preference to the above space-group names.
They are only intended as comments.
;
_shelx_estimated_absorpt_t_max 0.840
_shelx_estimated_absorpt_t_min 0.298
_reflns_odcompleteness_completeness 99.47
_reflns_odcompleteness_iscentric 1
_reflns_odcompleteness_theta 74.33
_olex2_refinement_description
;
1. Twinned data refinement
 Scales: 0.511(2)
 0.489(2)
2. Fixed Uiso
 At 1.2 times of:
  All C(H) groups
3. Shared sites
{N1, C1'}
{C1, N1'}
{N2, C17'}
4. Uiso/Uaniso restraints and constraints
Uanis(N1) = Uanis(C1')
Uanis(C1) = Uanis(N1')
Uanis(N2) = Uanis(C17')
5. Others
 Sof(C1')=Sof(N1')=1-FVAR(1)
 Sof(N1)=Sof(C1)=FVAR(1)
 Fixed Sof: N2(0.5) C17'(0.5)
6.a Riding coordinates:
 C2(H2), C11(H11), C12(H12)
6.b Aromatic/amide H refined with riding coordinates:
 C3(H3), C4(H4), C5(H5), C8(H8), C9(H9), C10(H10), C13(H13), C14(H14), C15(H15)
;
_olex2_submission_original_sample_id neiar04
_olex2_submission_special_instructions 'No special instructions were received'
_oxdiff_exptl_absorpt_empirical_details
;
Empirical correction (ABSPACK) includes:
- Absorption correction using spherical harmonics
- Frame scaling
;
_oxdiff_exptl_absorpt_empirical_full_max 1.583
_oxdiff_exptl_absorpt_empirical_full_min 0.649

loop_
_space_group_symop_operation_xyz
'x, y, z'
'-y, x-y, z'
'-x+y, -x, z'
'y, x, -z+1/2'
'x-y, -y, -z+1/2'
'-x, -x+y, -z+1/2'
'-x, -y, -z'
'y, -x+y, -z'
'x-y, x, -z'
'-y, -x, z-1/2'
'-x+y, y, z-1/2'
'x, x-y, z-1/2'

loop_
_atom_site_label
_atom_site_type_symbol
_atom_site_fract_x
_atom_site_fract_y
_atom_site_fract_z
_atom_site_U_iso_or_equiv
_atom_site_adp_type
_atom_site_occupancy
_atom_site_site_symmetry_order
_atom_site_calc_flag
_atom_site_refinement_flags_posn
_atom_site_refinement_flags_adp
_atom_site_refinement_flags_occupancy
_atom_site_disorder_assembly
_atom_site_disorder_group
Fe1 Fe 0.333333 0.666667 0.48859(4) 0.01906(17) Uani 1 3 d S T P . .
N1 N 0.39642(13) 0.78681(14) 0.55585(14) 0.0212(5) Uani 0.61(2) 1 d . . P A 1
C1 C 0.44957(15) 0.73234(14) 0.41978(14) 0.0218(5) Uani 0.61(2) 1 d . . P A 1
C1' C 0.39642(13) 0.78681(14) 0.55585(14) 0.0212(5) Uani 0.39(2) 1 d . . P A 2
N1' N 0.44957(15) 0.73234(14) 0.41978(14) 0.0218(5) Uani 0.39(2) 1 d . . P A 2
C2 C 0.47355(16) 0.69891(16) 0.34764(14) 0.0254(5) Uani 1 1 d . . . . .
H2 H 0.432062 0.637139 0.328061 0.031 Uiso 1 1 d R U . A .
C3 C 0.55644(16) 0.75331(17) 0.30345(16) 0.0287(5) Uani 1 1 d . . . . .
H3 H 0.570981 0.728689 0.254121 0.034 Uiso 1 1 calc R U . . .
C4 C 0.61860(15) 0.84403(17) 0.33105(16) 0.0301(5) Uani 1 1 d . . . . .
H4 H 0.675812 0.881310 0.301225 0.036 Uiso 1 1 calc R U . . .
C5 C 0.59589(15) 0.87890(17) 0.40225(16) 0.0270(5) Uani 1 1 d . . . . .
H5 H 0.637216 0.940859 0.421472 0.032 Uiso 1 1 calc R U . . .
C6 C 0.51178(14) 0.82282(15) 0.44622(13) 0.0226(4) Uani 1 1 d . . . . .
C7 C 0.48169(15) 0.85297(14) 0.52309(14) 0.0227(4) Uani 1 1 d . . . . .
C8 C 0.53301(16) 0.94039(16) 0.56231(15) 0.0276(5) Uani 1 1 d . . . . .
H8 H 0.592094 0.985307 0.539504 0.033 Uiso 1 1 calc R U . . .
C9 C 0.49741(19) 0.96154(18) 0.63486(15) 0.0290(5) Uani 1 1 d . . . . .
H9 H 0.531862 1.020846 0.662065 0.035 Uiso 1 1 calc R U . . .
C10 C 0.41145(16) 0.89538(16) 0.66688(16) 0.0291(5) Uani 1 1 d . . . . .
H10 H 0.386194 0.908972 0.716334 0.035 Uiso 1 1 calc R U . . .
C11 C 0.36206(17) 0.80909(18) 0.62675(14) 0.0259(5) Uani 1 1 d . . . . .
H11 H 0.302716 0.764202 0.649125 0.031 Uiso 1 1 d R U . A .
Fe2 Fe 1.000000 1.000000 0.250000 0.0195(2) Uani 1 6 d S T P . .
N2 N 0.88281(14) 0.93719(14) 0.18158(16) 0.0239(5) Uani 0.5 1 d . . P B 1
C17' C 0.88281(14) 0.93719(14) 0.18158(16) 0.0239(5) Uani 0.5 1 d . . P B 2
C12 C 0.85875(15) 0.97082(17) 0.11109(15) 0.0254(5) Uani 1 1 d . . . . .
H12 H 0.901245 1.032005 0.090755 0.031 Uiso 1 1 d R U . B .
C13 C 0.77432(17) 0.91836(17) 0.06847(16) 0.0310(5) Uani 1 1 d . . . . .
H13 H 0.759249 0.943973 0.020230 0.037 Uiso 1 1 calc R U . . .
C14 C 0.71232(17) 0.82907(17) 0.09616(18) 0.0327(5) Uani 1 1 d . . . . .
H14 H 0.654514 0.792577 0.066985 0.039 Uiso 1 1 calc R U . . .
C15 C 0.73508(15) 0.79293(16) 0.16701(17) 0.0295(5) Uani 1 1 d . . . . .
H15 H 0.693602 0.730721 0.185523 0.035 Uiso 1 1 calc R U . . .
C16 C 0.81917(15) 0.84805(14) 0.21133(14) 0.0238(5) Uani 1 1 d . . . . .

loop_
_atom_site_aniso_label
_atom_site_aniso_U_11
_atom_site_aniso_U_22
_atom_site_aniso_U_33
_atom_site_aniso_U_23
_atom_site_aniso_U_13
_atom_site_aniso_U_12
Fe1 0.0226(2) 0.0226(2) 0.0121(3) 0.000 0.000 0.01128(10)
N1 0.0267(9) 0.0247(10) 0.0135(10) -0.0009(8) -0.0016(7) 0.0139(8)
C1 0.0254(10) 0.0283(10) 0.0139(10) 0.0011(7) -0.0002(8) 0.0150(8)
C1' 0.0267(9) 0.0247(10) 0.0135(10) -0.0009(8) -0.0016(7) 0.0139(8)
N1' 0.0254(10) 0.0283(10) 0.0139(10) 0.0011(7) -0.0002(8) 0.0150(8)
C2 0.0281(11) 0.0301(11) 0.0203(11) -0.0014(8) 0.0019(8) 0.0162(10)
C3 0.0303(11) 0.0364(12) 0.0209(11) -0.0040(10) 0.0014(9) 0.0178(10)
C4 0.0261(11) 0.0368(12) 0.0246(10) 0.0005(10) 0.0048(9) 0.0135(10)
C5 0.0260(10) 0.0304(10) 0.0202(9) -0.0009(9) -0.0008(9) 0.0107(9)
C6 0.0240(9) 0.0283(10) 0.0165(10) 0.0008(8) -0.0016(8) 0.0138(8)
C7 0.0273(10) 0.0285(10) 0.0159(10) 0.0012(8) 0.0003(8) 0.0165(9)
C8 0.0286(11) 0.0308(11) 0.0217(10) -0.0014(9) -0.0022(9) 0.0136(9)
C9 0.0394(13) 0.0305(13) 0.0187(11) -0.0062(10) -0.0038(10) 0.0188(11)
C10 0.0347(12) 0.0361(12) 0.0178(10) -0.0059(10) -0.0023(9) 0.0187(10)
C11 0.0319(12) 0.0318(12) 0.0155(10) -0.0009(9) -0.0005(8) 0.0171(10)
Fe2 0.0207(3) 0.0207(3) 0.0172(5) 0.000 0.000 0.01037(13)
N2 0.0233(9) 0.0227(9) 0.0274(11) -0.0008(8) 0.0039(9) 0.0127(8)
C17' 0.0233(9) 0.0227(9) 0.0274(11) -0.0008(8) 0.0039(9) 0.0127(8)
C12 0.0249(11) 0.0278(11) 0.0234(12) -0.0010(9) -0.0013(9) 0.0130(9)
C13 0.0346(12) 0.0390(13) 0.0228(11) -0.0067(10) -0.0044(10) 0.0211(11)
C14 0.0260(11) 0.0376(13) 0.0306(12) -0.0140(12) -0.0057(10) 0.0129(10)
C15 0.0263(11) 0.0295(11) 0.0276(11) -0.0066(10) 0.0036(10) 0.0101(9)
C16 0.0237(10) 0.0259(10) 0.0224(11) -0.0031(9) 0.0046(8) 0.0129(9)

loop_
_atom_type_symbol
_atom_type_description
_atom_type_scat_dispersion_real
_atom_type_scat_dispersion_imag
_atom_type_scat_source
C C 0.0181 0.0091 'International Tables Vol C Tables 4.2.6.8 and 6.1.1.4'
H H 0.0000 0.0000 'International Tables Vol C Tables 4.2.6.8 and 6.1.1.4'
Fe Fe -1.1336 3.1974 'International Tables Vol C Tables 4.2.6.8 and 6.1.1.4'
N N 0.0311 0.0180 'International Tables Vol C Tables 4.2.6.8 and 6.1.1.4'

loop_
_geom_angle_atom_site_label_1
_geom_angle_atom_site_label_2
_geom_angle_atom_site_label_3
_geom_angle
_geom_angle_site_symmetry_1
_geom_angle_site_symmetry_3
_geom_angle_publ_flag
N1 Fe1 N1 95.62(8) . 3_565 ?
N1 Fe1 N1 95.62(8) 2_665 . ?
N1 Fe1 N1 95.62(8) 2_665 3_565 ?
C1 Fe1 N1 89.12(8) 2_665 . ?
C1 Fe1 N1 174.76(8) 2_665 3_565 ?
C1 Fe1 N1 174.76(8) . 2_665 ?
C1 Fe1 N1 81.68(9) 3_565 3_565 ?
C1 Fe1 N1 89.12(8) 3_565 2_665 ?
C1 Fe1 N1 81.68(9) 2_665 2_665 ?
C1 Fe1 N1 81.68(9) . . ?
C1 Fe1 N1 174.77(8) 3_565 . ?
C1 Fe1 N1 89.12(8) . 3_565 ?
C1 Fe1 C1 93.76(9) 2_665 . ?
C1 Fe1 C1 93.76(9) 2_665 3_565 ?
C1 Fe1 C1 93.77(8) . 3_565 ?
N1' Fe1 N1 174.76(8) . 2_665 ?
N1' Fe1 C1' 81.68(9) . . ?
C7 N1 Fe1 114.38(15) . . ?
C11 N1 Fe1 126.95(17) . . ?
C11 N1 C7 118.6(2) . . ?
C2 C1 Fe1 127.33(16) . . ?
C6 C1 Fe1 115.18(16) . . ?
C6 C1 C2 117.5(2) . . ?
C7 C1' Fe1 114.38(15) . . ?
C11 C1' Fe1 126.95(17) . . ?
C11 C1' C7 118.6(2) . . ?
C2 N1' Fe1 127.33(16) . . ?
C6 N1' Fe1 115.18(16) . . ?
C6 N1' C2 117.5(2) . . ?
C1 C2 H2 119.2 . . ?
N1' C2 H2 119.2 . . ?
C3 C2 C1 121.7(2) . . ?
C3 C2 N1' 121.7(2) . . ?
C3 C2 H2 119.2 . . ?
C2 C3 H3 119.9 . . ?
C2 C3 C4 120.3(2) . . ?
C4 C3 H3 119.9 . . ?
C3 C4 H4 120.5 . . ?
C5 C4 C3 119.1(2) . . ?
C5 C4 H4 120.5 . . ?
C4 C5 H5 120.1 . . ?
C4 C5 C6 119.9(2) . . ?
C6 C5 H5 120.1 . . ?
C1 C6 C5 121.7(2) . . ?
C1 C6 C7 114.24(19) . . ?
N1' C6 C5 121.7(2) . . ?
N1' C6 C7 114.24(19) . . ?
C5 C6 C7 124.1(2) . . ?
N1 C7 C6 114.47(18) . . ?
N1 C7 C8 120.8(2) . . ?
C1' C7 C6 114.47(18) . . ?
C1' C7 C8 120.8(2) . . ?
C8 C7 C6 124.71(19) . . ?
C7 C8 H8 120.1 . . ?
C9 C8 C7 119.8(2) . . ?
C9 C8 H8 120.1 . . ?
C8 C9 H9 120.4 . . ?
C10 C9 C8 119.2(2) . . ?
C10 C9 H9 120.4 . . ?
C9 C10 H10 120.1 . . ?
C9 C10 C11 119.8(2) . . ?
C11 C10 H10 120.1 . . ?
N1 C11 C10 121.7(2) . . ?
N1 C11 H11 119.1 . . ?
C1' C11 C10 121.7(2) . . ?
C1' C11 H11 119.1 . . ?
C10 C11 H11 119.1 . . ?
N2 Fe2 N2 82.93(13) 6_765 2_765 ?
N2 Fe2 N2 88.83(12) . 5_675 ?
N2 Fe2 N2 94.19(9) . 2_765 ?
N2 Fe2 N2 175.98(11) 5_675 2_765 ?
N2 Fe2 N2 94.19(9) 6_765 5_675 ?
N2 Fe2 N2 175.98(11) 6_765 . ?
N2 Fe2 N2 94.19(9) 4 5_675 ?
N2 Fe2 N2 94.19(9) 3_675 . ?
N2 Fe2 N2 94.19(9) 3_675 2_765 ?
N2 Fe2 N2 82.93(13) 4 . ?
N2 Fe2 N2 88.83(12) 4 2_765 ?
N2 Fe2 N2 88.82(12) 6_765 3_675 ?
N2 Fe2 N2 82.93(13) 3_675 5_675 ?
N2 Fe2 N2 94.19(9) 6_765 4 ?
N2 Fe2 N2 175.98(11) 3_675 4 ?
C17' Fe2 N2 94.19(9) . 2_765 ?
C12 N2 Fe2 128.16(16) . . ?
C12 N2 C16 118.3(2) . . ?
C16 N2 Fe2 113.59(17) . . ?
C12 C17' Fe2 128.16(16) . . ?
C12 C17' C16 118.3(2) . . ?
C16 C17' Fe2 113.59(17) . . ?
N2 C12 H12 119.0 . . ?
N2 C12 C13 122.0(2) . . ?
C17' C12 H12 119.0 . . ?
C17' C12 C13 122.0(2) . . ?
C13 C12 H12 119.0 . . ?
C12 C13 H13 120.1 . . ?
C14 C13 C12 119.9(2) . . ?
C14 C13 H13 120.1 . . ?
C13 C14 H14 120.3 . . ?
C13 C14 C15 119.4(2) . . ?
C15 C14 H14 120.3 . . ?
C14 C15 H15 120.0 . . ?
C14 C15 C16 120.1(2) . . ?
C16 C15 H15 120.0 . . ?
N2 C16 C15 120.3(2) . . ?
N2 C16 C16 114.90(13) . 4 ?
C17' C16 C15 120.3(2) . . ?
C17' C16 C16 114.90(13) . 4 ?
C15 C16 C16 124.79(14) . 4 ?

loop_
_geom_bond_atom_site_label_1
_geom_bond_atom_site_label_2
_geom_bond_distance
_geom_bond_site_symmetry_2
_geom_bond_publ_flag
Fe1 N1 2.009(2) . ?
Fe1 N1 2.009(2) 2_665 ?
Fe1 N1 2.009(2) 3_565 ?
Fe1 C1 1.978(2) . ?
Fe1 C1 1.978(2) 2_665 ?
Fe1 C1 1.978(2) 3_565 ?
Fe1 C1' 2.009(2) . ?
Fe1 N1' 1.978(2) . ?
N1 C7 1.376(3) . ?
N1 C11 1.367(3) . ?
C1 C2 1.387(3) . ?
C1 C6 1.385(3) . ?
C1' C7 1.376(3) . ?
C1' C11 1.367(3) . ?
N1' C2 1.387(3) . ?
N1' C6 1.385(3) . ?
C2 H2 0.9500 . ?
C2 C3 1.385(3) . ?
C3 H3 0.9500 . ?
C3 C4 1.394(3) . ?
C4 H4 0.9500 . ?
C4 C5 1.378(3) . ?
C5 H5 0.9500 . ?
C5 C6 1.401(3) . ?
C6 C7 1.468(3) . ?
C7 C8 1.395(3) . ?
C8 H8 0.9500 . ?
C8 C9 1.390(3) . ?
C9 H9 0.9500 . ?
C9 C10 1.379(4) . ?
C10 H10 0.9500 . ?
C10 C11 1.385(3) . ?
C11 H11 0.9502 . ?
Fe2 N2 1.983(2) 2_765 ?
Fe2 N2 1.983(2) 5_675 ?
Fe2 N2 1.983(2) . ?
Fe2 N2 1.983(2) 3_675 ?
Fe2 N2 1.983(2) 4 ?
Fe2 N2 1.983(2) 6_765 ?
Fe2 C17' 1.983(2) . ?
N2 C12 1.369(3) . ?
N2 C16 1.391(3) . ?
C17' C12 1.369(3) . ?
C17' C16 1.391(3) . ?
C12 H12 0.9503 . ?
C12 C13 1.386(3) . ?
C13 H13 0.9500 . ?
C13 C14 1.377(4) . ?
C14 H14 0.9500 . ?
C14 C15 1.386(4) . ?
C15 H15 0.9500 . ?
C15 C16 1.401(3) . ?
C16 C16 1.453(4) 4 ?

loop_
_geom_torsion_atom_site_label_1
_geom_torsion_atom_site_label_2
_geom_torsion_atom_site_label_3
_geom_torsion_atom_site_label_4
_geom_torsion
_geom_torsion_site_symmetry_1
_geom_torsion_site_symmetry_2
_geom_torsion_site_symmetry_3
_geom_torsion_site_symmetry_4
_geom_torsion_publ_flag
Fe1 N1 C7 C6 -1.3(2) . . . . ?
Fe1 N1 C7 C8 179.07(16) . . . . ?
Fe1 N1 C11 C10 -178.66(17) . . . . ?
Fe1 C1 C2 C3 178.02(18) . . . . ?
Fe1 C1 C6 C5 -178.20(16) . . . . ?
Fe1 C1 C6 C7 2.1(2) . . . . ?
Fe1 C1' C7 C6 -1.3(2) . . . . ?
Fe1 C1' C7 C8 179.07(16) . . . . ?
Fe1 C1' C11 C10 -178.66(17) . . . . ?
Fe1 N1' C2 C3 178.02(18) . . . . ?
Fe1 N1' C6 C5 -178.20(16) . . . . ?
Fe1 N1' C6 C7 2.1(2) . . . . ?
N1 C7 C8 C9 -0.7(3) . . . . ?
C1 C2 C3 C4 0.2(4) . . . . ?
C1 C6 C7 N1 -0.5(3) . . . . ?
C1 C6 C7 C8 179.1(2) . . . . ?
C1' C7 C8 C9 -0.7(3) . . . . ?
N1' C2 C3 C4 0.2(4) . . . . ?
N1' C6 C7 C1' -0.5(3) . . . . ?
N1' C6 C7 C8 179.1(2) . . . . ?
C2 C1 C6 C5 -0.1(3) . . . . ?
C2 C1 C6 C7 -179.78(18) . . . . ?
C2 N1' C6 C5 -0.1(3) . . . . ?
C2 N1' C6 C7 -179.78(18) . . . . ?
C2 C3 C4 C5 -0.6(4) . . . . ?
C3 C4 C5 C6 0.7(3) . . . . ?
C4 C5 C6 C1 -0.4(3) . . . . ?
C4 C5 C6 N1' -0.4(3) . . . . ?
C4 C5 C6 C7 179.3(2) . . . . ?
C5 C6 C7 N1 179.8(2) . . . . ?
C5 C6 C7 C1' 179.8(2) . . . . ?
C5 C6 C7 C8 -0.6(4) . . . . ?
C6 C1 C2 C3 0.1(3) . . . . ?
C6 N1' C2 C3 0.1(3) . . . . ?
C6 C7 C8 C9 179.8(2) . . . . ?
C7 N1 C11 C10 -1.1(3) . . . . ?
C7 C1' C11 C10 -1.1(3) . . . . ?
C7 C8 C9 C10 -0.1(4) . . . . ?
C8 C9 C10 C11 0.2(4) . . . . ?
C9 C10 C11 N1 0.4(4) . . . . ?
C9 C10 C11 C1' 0.4(4) . . . . ?
C11 N1 C7 C6 -179.12(19) . . . . ?
C11 N1 C7 C8 1.2(3) . . . . ?
C11 C1' C7 C6 -179.12(19) . . . . ?
C11 C1' C7 C8 1.2(3) . . . . ?
Fe2 N2 C12 C13 179.06(18) . . . . ?
Fe2 N2 C16 C15 -176.71(16) . . . . ?
Fe2 N2 C16 C16 2.7(3) . . . 4 ?
Fe2 C17' C12 C13 179.06(18) . . . . ?
Fe2 C17' C16 C15 -176.71(16) . . . . ?
Fe2 C17' C16 C16 2.7(3) . . . 4 ?
N2 C12 C13 C14 -0.9(4) . . . . ?
C17' C12 C13 C14 -0.9(4) . . . . ?
C12 N2 C16 C15 3.3(3) . . . . ?
C12 N2 C16 C16 -177.3(2) . . . 4 ?
C12 C17' C16 C15 3.3(3) . . . . ?
C12 C17' C16 C16 -177.3(2) . . . 4 ?
C12 C13 C14 C15 0.4(4) . . . . ?
C13 C14 C15 C16 1.9(4) . . . . ?
C14 C15 C16 N2 -3.8(3) . . . . ?
C14 C15 C16 C17' -3.8(3) . . . . ?
C14 C15 C16 C16 176.9(2) . . . 4 ?
C16 N2 C12 C13 -1.0(3) . . . . ?
C16 C17' C12 C13 -1.0(3) . . . . ?

loop_
_twin_individual_id
_twin_individual_mass_fraction_refined
1 0.511(2)
2 0.489(2)
